data_2012047
loop_
_publ_author_name
'Dahlenburg, Lutz'
'K\"uhnlein, Michael'

_publ_section_title
;Bis(\h^2^-cyclooctene)(<i>N</i>,<i>N</i>-dimethyldithiocarbamato-<i>S</i>,<i>S</i>')iridium(I),
 the first example of a tetracoordinate Ir^I^ complex containing two \p-bonded
 monoolefin ligands
;
_journal_issue 6
_journal_name_full 'Acta Crystallographica Section C'
_journal_page_first 709
_journal_page_last 710
_journal_paper_doi 10.1107/S0108270101004954
_journal_volume 57
_journal_year 2001
_chemical_formula_iupac '[Ir(C3 H6 NS2 )(C8 H14 )2 ]'
_chemical_formula_moiety 'C19 H34 Ir N1 S2'
_chemical_formula_sum 'C19 H34 Ir N S2'
_chemical_formula_weight 532.79
_chemical_name_systematic
;
N,N-Dimethylcarbamato-bis(\h^2^-cyclooctene)iridium(I)
;
_space_group_IT_number 15
_symmetry_cell_setting monoclinic
_symmetry_space_group_name_Hall '-C 2yc'
_symmetry_space_group_name_H-M 'C 1 2/c 1'
_audit_creation_method 'WinGX routine CIF_UPDATE'
_cell_angle_alpha 90
_cell_angle_beta 96.390(10)
_cell_angle_gamma 90
_cell_formula_units_Z 4
_cell_length_a 17.9277(10)
_cell_length_b 15.2675(8)
_cell_length_c 7.662(3)
_cell_measurement_reflns_used 25
_cell_measurement_temperature 203(2)
_cell_measurement_theta_max 17.4
_cell_measurement_theta_min 10.2
_cell_volume 2084.1(8)
_computing_cell_refinement 'CAD4 Express Software'
_computing_data_collection 'CAD4 Express Software (Enraf Nonius, 1994)'
_computing_data_reduction 'XCAD4 (Harms & Wocadlo, 1995)'
_computing_molecular_graphics 'Ortep3 for Windows (Farrugia, 1997)'
_computing_publication_material 'WinGX publication routines (Farrugia, 1999)'
_computing_structure_refinement 'SHELXL97 (Sheldrick, 1997)'
_computing_structure_solution 'SIR97 (Altomare et al., 1997)'
_diffrn_measured_fraction_theta_full .999
_diffrn_measured_fraction_theta_max .999
_diffrn_measurement_device '\k-geometry diffractometer'
_diffrn_measurement_device_type 'Nonius CAD4-MACH3'
_diffrn_measurement_method 'non-profiled omega scans'
_diffrn_radiation_type MoK\a
_diffrn_radiation_wavelength .71073
_diffrn_reflns_av_R_equivalents .0121
_diffrn_reflns_limit_h_max 23
_diffrn_reflns_limit_h_min -23
_diffrn_reflns_limit_k_max 19
_diffrn_reflns_limit_k_min -2
_diffrn_reflns_limit_l_max 9
_diffrn_reflns_limit_l_min -2
_diffrn_reflns_number 3731
_diffrn_reflns_theta_full 27.47
_diffrn_reflns_theta_max 27.47
_diffrn_reflns_theta_min 2.67
_diffrn_standards_decay_% <2
_diffrn_standards_interval_time 60
_diffrn_standards_number 3
_exptl_absorpt_coefficient_mu 6.607
_exptl_absorpt_correction_T_max .5325
_exptl_absorpt_correction_T_min .1623
_exptl_absorpt_correction_type psi-scan
_exptl_absorpt_process_details
;
(North et al., 1968)
;
_exptl_crystal_colour orange
_exptl_crystal_density_diffrn 1.698
_exptl_crystal_density_method 'not measured'
_exptl_crystal_description block
_exptl_crystal_F_000 1056
_exptl_crystal_size_max .4
_exptl_crystal_size_mid .32
_exptl_crystal_size_min .19
_refine_diff_density_max .315
_refine_diff_density_min -1.445
_refine_ls_extinction_method none
_refine_ls_goodness_of_fit_ref 1.228
_refine_ls_hydrogen_treatment mixed
_refine_ls_matrix_type full
_refine_ls_number_parameters 113
_refine_ls_number_reflns 2377
_refine_ls_number_restraints 4
_refine_ls_restrained_S_all 1.227
_refine_ls_R_factor_all .0267
_refine_ls_R_factor_gt .0192
_refine_ls_shift/su_max .008
_refine_ls_shift/su_mean .000
_refine_ls_structure_factor_coef Fsqd
_refine_ls_weighting_details 'calc w=1/[\s^2^(Fo^2^)+(0.0245P)^2^+2.0369P] where P=(Fo^2^+2Fc^2^)/3'
_refine_ls_weighting_scheme calc
_refine_ls_wR_factor_ref .0526
_reflns_number_gt 2080
_reflns_number_total 2377
_reflns_threshold_expression I>2\s(I)
_cod_data_source_file sk1462.cif
_cod_data_source_block I
_cod_original_cell_volume 2084.0(7)
_cod_original_sg_symbol_H-M 'C 2/c'
_cod_database_code 2012047
_cod_database_fobs_code 2012047

loop_
_symmetry_equiv_pos_as_xyz
'x, y, z'
'x, -y, z+1/2'
'x+1/2, y+1/2, z'
'x+1/2, -y+1/2, z+1/2'
'-x, -y, -z'
'-x, y, -z-1/2'
'-x+1/2, -y+1/2, -z'
'-x+1/2, y+1/2, -z-1/2'

loop_
_atom_site_label
_atom_site_fract_x
_atom_site_fract_y
_atom_site_fract_z
_atom_site_U_iso_or_equiv
_atom_site_adp_type
_atom_site_calc_flag
_atom_site_refinement_flags
_atom_site_occupancy
_atom_site_disorder_assembly
_atom_site_disorder_group
_atom_site_type_symbol
Ir .0000 .746161(9) .2500 .03388(6) Uani d S 1 . . Ir
S .07546(4) .62218(5) .21006(13) .04348(19) Uani d . 1 . . S
N .0000 .4722(2) .2500 .0382(8) Uani d S 1 . . N
C1 .0000 .5581(3) .2500 .0360(8) Uani d S 1 . . C
C2 .06529(19) .4217(2) .2106(5) .0487(8) Uani d . 1 . . C
H2A .0996 .4594 .1591 .058 Uiso calc R 1 . . H
H2B .0494 .3755 .1298 .058 Uiso calc R 1 . . H
H2C .0897 .3968 .3171 .058 Uiso calc R 1 . . H
C3 .05786(18) .8420(2) .1112(5) .0459(8) Uani d D 1 . . C
H3 .0268(16) .8923(17) .084(4) .055 Uiso d D 1 . . H
C4 .0885(3) .8095(3) -.0505(5) .0642(11) Uani d D 1 . . C
H4A .0470 .7969 -.1391 .077 Uiso calc R 1 . . H
H4B .1151 .7551 -.0229 .077 Uiso calc R 1 . . H
C5 .1420(3) .8741(3) -.1279(6) .0751(13) Uani d . 1 . . C
H5A .1485 .8554 -.2463 .090 Uiso calc R 1 . . H
H5B .1184 .9313 -.1362 .090 Uiso calc R 1 . . H
C6 .2192(3) .8832(3) -.0246(6) .0729(13) Uani d . 1 . . C
H6A .2405 .8250 -.0065 .087 Uiso calc R 1 . . H
H6B .2511 .9155 -.0961 .087 Uiso calc R 1 . . H
C7 .2222(2) .9282(2) .1532(6) .0650(11) Uani d . 1 . . C
H7A .2635 .9697 .1629 .078 Uiso calc R 1 . . H
H7B .1763 .9614 .1567 .078 Uiso calc R 1 . . H
C8 .2318(2) .8683(3) .3116(7) .0714(12) Uani d . 1 . . C
H8A .2314 .9039 .4164 .086 Uiso calc R 1 . . H
H8B .2808 .8409 .3166 .086 Uiso calc R 1 . . H
C9 .17258(19) .7959(2) .3163(6) .0544(9) Uani d D 1 . . C
H9A .1796 .7524 .2274 .065 Uiso calc R 1 . . H
H9B .1789 .7673 .4300 .065 Uiso calc R 1 . . H
C10 .09539(18) .8328(2) .2840(5) .0432(7) Uani d D 1 . . C
H10 .0862(16) .8762(18) .370(3) .052 Uiso d D 1 . . H

loop_
_atom_site_aniso_label
_atom_site_aniso_U_11
_atom_site_aniso_U_22
_atom_site_aniso_U_33
_atom_site_aniso_U_12
_atom_site_aniso_U_13
_atom_site_aniso_U_23
Ir .02834(9) .03388(9) .04044(10) .000 .00834(6) .000
S .0341(4) .0382(4) .0607(5) .0001(3) .0164(3) .0006(3)
N .0366(18) .0358(16) .043(2) .000 .0078(15) .000
C1 .033(2) .040(2) .035(2) .000 .0056(17) .000
C2 .0489(18) .0412(16) .057(2) .0098(14) .0111(16) .0000(14)
C3 .0392(16) .0425(16) .057(2) -.0049(13) .0099(15) .0077(15)
C4 .073(3) .074(3) .047(2) -.028(2) .0139(19) .0008(19)
C5 .096(3) .072(3) .062(3) -.022(2) .034(2) .007(2)
C6 .065(2) .050(2) .113(4) -.003(2) .053(2) .007(2)
C7 .0423(19) .0470(18) .108(4) -.0094(15) .019(2) .000(2)
C8 .0403(19) .070(2) .102(4) -.0159(18) -.001(2) .005(2)
C9 .0387(17) .056(2) .068(2) -.0075(15) .0017(17) .0084(18)
C10 .0388(16) .0395(15) .0526(19) -.0068(13) .0111(14) -.0067(14)

loop_
_atom_type_symbol
_atom_type_description
_atom_type_scat_dispersion_real
_atom_type_scat_dispersion_imag
_atom_type_scat_source
C C .0033 .0016 'International Tables Vol C Tables 4.2.6.8 and 6.1.1.4'
H H 0 0 'International Tables Vol C Tables 4.2.6.8 and 6.1.1.4'
N N .0061 .0033 'International Tables Vol C Tables 4.2.6.8 and 6.1.1.4'
S S .1246 .1234 'International Tables Vol C Tables 4.2.6.8 and 6.1.1.4'
Ir Ir -1.4442 7.9887 'International Tables Vol C Tables 4.2.6.8 and 6.1.1.4'

loop_
_geom_angle_atom_site_label_1
_geom_angle_atom_site_label_2
_geom_angle_atom_site_label_3
_geom_angle_site_symmetry_1
_geom_angle_site_symmetry_3
_geom_angle
_geom_angle_publ_flag
C3 Ir C3 6_556 . 93.88(19) ?
C3 Ir C10 6_556 6_556 38.69(13) ?
C3 Ir C10 . 6_556 86.68(12) ?
C3 Ir C10 6_556 . 86.68(12) ?
C3 Ir C10 . . 38.69(13) ?
C10 Ir C10 6_556 . 104.25(17) ?
C3 Ir S 6_556 6_556 99.60(9) ?
C3 Ir S . 6_556 157.76(11) ?
C10 Ir S 6_556 6_556 92.83(9) ?
C10 Ir S . 6_556 158.89(10) ?
C3 Ir S 6_556 . 157.76(11) ?
C3 Ir S . . 99.60(9) ?
C10 Ir S 6_556 . 158.89(10) ?
C10 Ir S . . 92.83(9) ?
S Ir S 6_556 . 73.75(4) yes
C1 S Ir . . 87.70(12) yes
C1 N C2 . . 121.86(18) ?
C1 N C2 . 6_556 121.86(18) ?
C2 N C2 . 6_556 116.3(4) ?
N C1 S . . 124.57(11) ?
N C1 S . 6_556 124.57(11) ?
S C1 S . 6_556 110.9(2) yes
N C2 H2A . . 109.5 ?
N C2 H2B . . 109.5 ?
H2A C2 H2B . . 109.5 ?
N C2 H2C . . 109.5 ?
H2A C2 H2C . . 109.5 ?
H2B C2 H2C . . 109.5 ?
C10 C3 C4 . . 124.0(3) yes
C10 C3 Ir . . 71.07(18) ?
C4 C3 Ir . . 115.3(2) ?
C10 C3 H3 . . 119.0(17) ?
C4 C3 H3 . . 110.1(17) ?
Ir C3 H3 . . 111(2) ?
C3 C4 C5 . . 114.1(3) ?
C3 C4 H4A . . 108.7 ?
C5 C4 H4A . . 108.7 ?
C3 C4 H4B . . 108.7 ?
C5 C4 H4B . . 108.7 ?
H4A C4 H4B . . 107.6 ?
C6 C5 C4 . . 115.3(4) ?
C6 C5 H5A . . 108.5 ?
C4 C5 H5A . . 108.5 ?
C6 C5 H5B . . 108.5 ?
C4 C5 H5B . . 108.5 ?
H5A C5 H5B . . 107.5 ?
C7 C6 C5 . . 116.5(3) ?
C7 C6 H6A . . 108.2 ?
C5 C6 H6A . . 108.2 ?
C7 C6 H6B . . 108.2 ?
C5 C6 H6B . . 108.2 ?
H6A C6 H6B . . 107.3 ?
C8 C7 C6 . . 115.7(3) ?
C8 C7 H7A . . 108.3 ?
C6 C7 H7A . . 108.3 ?
C8 C7 H7B . . 108.3 ?
C6 C7 H7B . . 108.3 ?
H7A C7 H7B . . 107.4 ?
C7 C8 C9 . . 115.8(3) ?
C7 C8 H8A . . 108.3 ?
C9 C8 H8A . . 108.3 ?
C7 C8 H8B . . 108.3 ?
C9 C8 H8B . . 108.3 ?
H8A C8 H8B . . 107.4 ?
C10 C9 C8 . . 110.9(3) ?
C10 C9 H9A . . 109.5 ?
C8 C9 H9A . . 109.5 ?
C10 C9 H9B . . 109.5 ?
C8 C9 H9B . . 109.5 ?
H9A C9 H9B . . 108.0 ?
C3 C10 C9 . . 121.7(3) yes
C3 C10 Ir . . 70.23(18) ?
C9 C10 Ir . . 119.9(2) ?
C3 C10 H10 . . 118.1(17) ?
C9 C10 H10 . . 111.9(17) ?
Ir C10 H10 . . 108.2(19) ?

loop_
_geom_bond_atom_site_label_1
_geom_bond_atom_site_label_2
_geom_bond_site_symmetry_2
_geom_bond_distance
_geom_bond_publ_flag
Ir C3 6_556 2.144(3) ?
Ir C3 . 2.144(3) yes
Ir C10 6_556 2.155(3) ?
Ir C10 . 2.155(3) yes
Ir S 6_556 2.3661(8) ?
Ir S . 2.3661(8) yes
S C1 . 1.724(2) yes
N C1 . 1.312(5) yes
N C2 . 1.461(3) yes
N C2 6_556 1.461(3) ?
C1 S 6_556 1.724(2) ?
C2 H2A . .9600 ?
C2 H2B . .9600 ?
C2 H2C . .9600 ?
C3 C10 . 1.424(5) yes
C3 C4 . 1.495(5) ?
C3 H3 . .958(15) ?
C4 C5 . 1.538(5) ?
C4 H4A . .9700 ?
C4 H4B . .9700 ?
C5 C6 . 1.522(7) ?
C5 H5A . .9700 ?
C5 H5B . .9700 ?
C6 C7 . 1.521(6) ?
C6 H6A . .9700 ?
C6 H6B . .9700 ?
C7 C8 . 1.514(6) ?
C7 H7A . .9700 ?
C7 H7B . .9700 ?
C8 C9 . 1.536(5) ?
C8 H8A . .9700 ?
C8 H8B . .9700 ?
C9 C10 . 1.489(5) ?
C9 H9A . .9700 ?
C9 H9B . .9700 ?
C10 H10 . .962(15) ?

loop_
_geom_torsion_atom_site_label_1
_geom_torsion_atom_site_label_2
_geom_torsion_atom_site_label_3
_geom_torsion_atom_site_label_4
_geom_torsion_site_symmetry_1
_geom_torsion_site_symmetry_4
_geom_torsion
_geom_torsion_publ_flag
C3 Ir S C1 6_556 . 75.3(2) ?
C3 Ir S C1 . . -158.20(11) ?
C10 Ir S C1 6_556 . -52.2(3) ?
C10 Ir S C1 . . 163.45(10) ?
S Ir S C1 6_556 . .0 ?
C2 N C1 S . . -1.62(18) ?
C2 N C1 S 6_556 . 178.38(18) ?
C2 N C1 S . 6_556 178.38(18) ?
C2 N C1 S 6_556 6_556 -1.62(18) ?
Ir S C1 N . . 180.0 ?
Ir S C1 S . 6_556 .0 ?
C3 Ir C3 C10 6_556 . 79.78(19) ?
C10 Ir C3 C10 6_556 . 117.8(2) ?
S Ir C3 C10 6_556 . -152.8(2) ?
S Ir C3 C10 . . -82.46(18) ?
C3 Ir C3 C4 6_556 . -160.8(3) ?
C10 Ir C3 C4 6_556 . -122.8(3) ?
C10 Ir C3 C4 . . 119.4(4) ?
S Ir C3 C4 6_556 . -33.4(4) ?
S Ir C3 C4 . . 37.0(3) ?
C10 C3 C4 C5 . . -85.7(5) ?
Ir C3 C4 C5 . . -169.1(3) ?
C3 C4 C5 C6 . . 73.1(5) ?
C4 C5 C6 C7 . . -69.4(5) ?
C5 C6 C7 C8 . . 103.2(4) ?
C6 C7 C8 C9 . . -56.3(5) ?
C7 C8 C9 C10 . . -50.2(5) ?
C4 C3 C10 C9 . . 5.3(5) yes
Ir C3 C10 C9 . . 113.6(3) ?
C4 C3 C10 Ir . . -108.3(3) ?
C8 C9 C10 C3 . . 88.3(4) ?
C8 C9 C10 Ir . . 172.3(3) ?
C3 Ir C10 C3 6_556 . -100.4(2) ?
C10 Ir C10 C3 6_556 . -65.63(18) ?
S Ir C10 C3 6_556 . 151.3(2) ?
S Ir C10 C3 . . 101.86(18) ?
C3 Ir C10 C9 6_556 . 143.6(3) ?
C3 Ir C10 C9 . . -116.0(4) ?
C10 Ir C10 C9 6_556 . 178.4(3) ?
S Ir C10 C9 6_556 . 35.3(5) ?
S Ir C10 C9 . . -14.1(3) ?
